data_9003744
loop_
_publ_author_name
'Tarantino S C'
'Zema M'

_publ_section_title
;Mixing and ordering behavior in manganocolumbite-ferrocolumbite solid
 solution: A single-crystal X-ray diffraction study Sample: KRA n4 Qm=0.817
 from Kragero, Norway Sample: Annealed at T = 600 C for t = 67 h Note:
 Occupancies calculated assuming complete Fe/Mn disorder
;
_journal_name_full 'American Mineralogist'
_journal_page_first 1291
_journal_page_last 1300
_journal_paper_doi 10.2138/am.2005.1641
_journal_volume 90
_journal_year 2005
_chemical_formula_sum 'Ca0.008 Fe0.141 Mn0.785 Nb1.775 O6 Ta0.178 Ti0.032'
_chemical_name_mineral Manganocolumbite
_space_group_IT_number 60
_symmetry_space_group_name_Hall '-P 2n 2ab'
_symmetry_space_group_name_H-M 'P b c n'
_cell_angle_alpha 90
_cell_angle_beta 90
_cell_angle_gamma 90
_cell_length_a 14.352
_cell_length_b 5.740
_cell_length_c 5.093
_cell_formula_units_Z 4
_cell_volume 419.564
_exptl_crystal_thermal_history 'Annealed at T = 600 C for t = 67 h'
_cod_original_formula_sum 'Mn.785 Fe.141 Nb1.775 Ta.178 Ti.032 Ca.008 O6'
_cod_database_code 9003744

loop_
_symmetry_equiv_pos_as_xyz
x,y,z
x,-y,1/2+z
-x,y,1/2-z
1/2-x,1/2+y,z
1/2+x,1/2-y,-z
1/2+x,1/2+y,1/2-z
1/2-x,1/2-y,1/2+z
-x,-y,-z

loop_
_atom_site_label
_atom_site_fract_x
_atom_site_fract_y
_atom_site_fract_z
_atom_site_occupancy
_atom_site_U_iso_or_equiv
MnA 0.00000 0.32118 0.25000 0.68700 0.00870
FeA 0.00000 0.32118 0.25000 0.12300 0.00870
NbA 0.00000 0.32118 0.25000 0.07700 0.00870
TaA 0.00000 0.32118 0.25000 0.04000 0.00870
TiA 0.00000 0.32118 0.25000 0.03000 0.00870
CaA 0.00000 0.32118 0.25000 0.00800 0.00870
NbB 0.16339 0.17830 0.74020 0.84900 0.00660
TaB 0.16339 0.17830 0.74020 0.06900 0.00660
MnB 0.16339 0.17830 0.74020 0.04900 0.00660
FeB 0.16339 0.17830 0.74020 0.00900 0.00660
TiB 0.16339 0.17830 0.74020 0.00100 0.00660
O1 0.09674 0.10200 0.06040 1.00000 0.01210
O2 0.41849 0.11540 0.09340 1.00000 0.01180
O3 0.75638 0.12350 0.08840 1.00000 0.00950

loop_
_cod_related_entry_id
_cod_related_entry_database
_cod_related_entry_code
1 AMCSD 0003842
2 AMCSD 0003863

loop_
_[local]_alternative_name_id
_[local]_alternative_name_type
_[local]_alternative_name_source
_[local]_alternative_name_source_id
_[local]_alternative_name_value
1 mineral AMCSD 0003842 "Manganocolumbite"
2 mineral AMCSD 0003863 "Columbite-(Mn)"

_database_code_amcsd 0003842
